data_7100916
loop_
_publ_author_name
'A. Nangia'
'Binoy K. Saha'

_publ_section_title
;
First example of ice-like boat water hexamer tape
structure in a supramolecular organic host
;
_journal_name_full 'Chemical Communications'
_journal_paper_doi 10.1039/b600348f
_journal_year 2006
_chemical_formula_moiety 'C6 H4 Br2 O3'
_chemical_formula_sum 'C6 H4 Br2 O3'
_chemical_formula_weight 283.91
_chemical_name_common dibromophloroglucinol
_space_group_IT_number 60
_space_group_name_Hall '-P 2n 2ab'
_space_group_name_H-M_alt 'P b c n'
_symmetry_cell_setting orthorhombic
_symmetry_space_group_name_Hall '-P 2n 2ab'
_symmetry_space_group_name_H-M 'P b c n'
_cell_angle_alpha 90.00
_cell_angle_beta 90.00
_cell_angle_gamma 90.00
_cell_formula_units_Z 4
_cell_length_a 5.4011(5)
_cell_length_b 12.8974(13)
_cell_length_c 10.9478(11)
_cell_measurement_temperature 298(2)
_cell_volume 762.63(13)
_diffrn_ambient_temperature 298(2)
_exptl_crystal_density_diffrn 2.473
_cod_depositor_comments
;
The following automatic conversions were performed:
'_symmetry_cell_setting' value 'Orthorhombic' changed to 'orthorhombic'
according to '/home/saulius/struct/CIF-dictionaries/cif_core.dic'
dictionary named 'cif_core.dic' version 2.4.1 from 2010-06-29.

Automatic conversion script
Id: cif_fix_enum 1527 2010-12-29 10:47:43Z saulius 
;
_cod_database_code 7100916

loop_
_symmetry_equiv_pos_as_xyz
'x, y, z'
'-x+1/2, -y+1/2, z+1/2'
'-x, y, -z+1/2'
'x+1/2, -y+1/2, -z'
'-x, -y, -z'
'x-1/2, y-1/2, -z-1/2'
'x, -y, z-1/2'
'-x-1/2, y-1/2, z'

loop_
_atom_site_label
_atom_site_type_symbol
_atom_site_fract_x
_atom_site_fract_y
_atom_site_fract_z
_atom_site_U_iso_or_equiv
_atom_site_adp_type
_atom_site_occupancy
_atom_site_symmetry_multiplicity
_atom_site_calc_flag
_atom_site_refinement_flags
_atom_site_disorder_assembly
_atom_site_disorder_group
Br1 Br 0.10193(8) 0.20004(3) 0.58217(4) 0.0317(2) Uani 1 1 d . . .
O1 O 0.5000 0.2872(3) 0.7500 0.0322(10) Uani 1 2 d SD . .
H1 H 0.429(13) 0.312(6) 0.693(5) 0.01(2) Uiso 0.50 1 d PD . .
O2 O 0.1659(8) -0.0334(3) 0.6100(4) 0.0499(10) Uani 1 1 d D . .
H2A H 0.12(2) -0.006(11) 0.547(7) 0.07(5) Uiso 0.50 1 d PD . .
H2B H 0.145(16) -0.095(2) 0.622(8) 0.02(2) Uiso 0.50 1 d PD . .
C1 C 0.5000 0.1816(4) 0.7500 0.0226(11) Uani 1 2 d S . .
C2 C 0.3342(7) 0.1272(3) 0.6782(4) 0.0244(8) Uani 1 1 d . . .
C3 C 0.3332(9) 0.0206(3) 0.6774(4) 0.0318(10) Uani 1 1 d . . .
C4 C 0.5000 -0.0328(5) 0.7500 0.0405(16) Uani 1 2 d S . .
H4 H 0.5000 -0.1049 0.7500 0.049 Uiso 1 2 calc SR . .

loop_
_atom_site_aniso_label
_atom_site_aniso_U_11
_atom_site_aniso_U_22
_atom_site_aniso_U_33
_atom_site_aniso_U_23
_atom_site_aniso_U_13
_atom_site_aniso_U_12
Br1 0.0317(3) 0.0281(3) 0.0352(3) 0.00351(17) -0.00797(17) 0.00027(16)
O1 0.049(3) 0.015(2) 0.033(2) 0.000 -0.011(2) 0.000
O2 0.065(2) 0.028(2) 0.057(2) 0.0046(18) -0.032(2) -0.0182(18)
C1 0.023(3) 0.017(3) 0.027(3) 0.000 0.002(2) 0.000
C2 0.0248(18) 0.022(2) 0.0262(19) 0.0043(16) -0.0035(16) 0.0009(16)
C3 0.036(2) 0.021(2) 0.038(2) -0.0014(18) -0.0080(19) -0.0052(18)
C4 0.052(4) 0.018(3) 0.051(4) 0.000 -0.023(3) 0.000

loop_
_geom_bond_atom_site_label_1
_geom_bond_atom_site_label_2
_geom_bond_distance
_geom_bond_site_symmetry_2
_geom_bond_publ_flag
Br1 C2 1.887(4) . ?
O1 C1 1.362(7) . ?
O1 H1 0.80(2) . ?
O2 C3 1.359(5) . ?
O2 H2A 0.81(2) . ?
O2 H2B 0.81(2) . ?
C1 C2 1.383(5) 3_656 ?
C1 C2 1.383(5) . ?
C2 C3 1.375(6) . ?
C3 C4 1.385(5) . ?
C4 C3 1.385(5) 3_656 ?
C4 H4 0.9300 . ?
